data_1560149
loop_
_publ_author_name
'Zhou, Jiawang'
'Stojanovi\'c, Ljiljana'
'Berezin, Andrey A.'
'Battisti, Tommaso'
'Gill, Abigail'
'Kariuki, Benson M.'
'Bonifazi, Davide'
'Crespo-Otero, Rachel'
'Wasielewski, Michael R.'
'Wu, Yi-Lin'

_publ_section_title
;
 Organic room-temperature phosphorescence from halogen-bonded organic
 frameworks: hidden electronic effects in rigidified chromophores.
;
_journal_issue 2
_journal_name_full 'Chemical science'
_journal_page_first 767
_journal_page_last 773
_journal_paper_doi 10.1039/d0sc04646a
_journal_volume 12
_journal_year 2020
_chemical_formula_moiety 'C22 H23 Br O8'
_chemical_formula_sum 'C22 H23 Br O8'
_chemical_formula_weight 495.31
_chemical_name_systematic 'tetraethyl 2-bromonaphthalene-1,4,5,8-tetracarboxylate'
_space_group_crystal_system monoclinic
_space_group_IT_number 4
_space_group_name_Hall 'P 2yb'
_space_group_name_H-M_alt 'P 1 21 1'
_atom_sites_solution_hydrogens geom
_atom_sites_solution_primary dual
_audit_creation_date 2019-08-28
_audit_creation_method
;
Olex2 1.2
(compiled 2018.05.29 svn.r3508 for OlexSys, GUI svn.r5506)
;
_audit_update_record
;
2019-08-28 deposited with the CCDC.	2020-11-05 downloaded from the CCDC.
;
_cell_angle_alpha 90
_cell_angle_beta 90.442(4)
_cell_angle_gamma 90
_cell_formula_units_Z 2
_cell_length_a 9.6364(5)
_cell_length_b 9.8092(5)
_cell_length_c 11.8602(5)
_cell_measurement_reflns_used 4036
_cell_measurement_temperature 293(2)
_cell_measurement_theta_max 28.7890
_cell_measurement_theta_min 4.0070
_cell_volume 1121.06(9)
_computing_cell_refinement 'CrysAlisPro 1.171.39.45b (Rigaku OD, 2018)'
_computing_data_collection 'CrysAlisPro 1.171.39.45b (Rigaku OD, 2018)'
_computing_data_reduction 'CrysAlisPro 1.171.39.45b (Rigaku OD, 2018)'
_computing_molecular_graphics 'Olex2 (Dolomanov et al., 2009)'
_computing_publication_material 'Olex2 (Dolomanov et al., 2009)'
_computing_structure_refinement 'ShelXL (Sheldrick, 2015)'
_computing_structure_solution 'ShelXT (Sheldrick, 2015)'
_diffrn_ambient_temperature 293(2)
_diffrn_detector 'CCD plate'
_diffrn_detector_area_resol_mean 10.5082
_diffrn_detector_type Atlas
_diffrn_measured_fraction_theta_full 0.994
_diffrn_measured_fraction_theta_max 0.880
_diffrn_measurement_details
;
List of Runs (angles in degrees, time in seconds):

  # Type    Start    End  Width  t~exp~   \w     \q     \k     \f   Frames
#--------------------------------------------------------------------------
  1  \f    123.00 227.00   1.00   42.10  10.82  10.82  40.00    --   104
  2  \f    128.00 240.00   1.00   42.10  10.82  10.82  60.00    --   112
  3  \f    120.00 168.00   1.00   42.10  40.00  10.82   0.00    --    48
  4  \f    240.00 300.00   1.00   42.10  10.82  10.82  60.00    --    60
  5  \f    319.00 360.00   1.00   42.10  10.82  10.82 -40.00    --    41
;
_diffrn_measurement_device 'four-circle diffractometer'
_diffrn_measurement_device_type 'SuperNova, Dual, Cu at home/near, Atlas'
_diffrn_measurement_method '\f scans'
_diffrn_orient_matrix_type 'CrysAlisPro convention (1999,Acta A55,543-557)'
_diffrn_orient_matrix_UB_11 -0.0525647000
_diffrn_orient_matrix_UB_12 0.0460923000
_diffrn_orient_matrix_UB_13 0.0169771000
_diffrn_orient_matrix_UB_21 -0.0382906000
_diffrn_orient_matrix_UB_22 -0.0549878000
_diffrn_orient_matrix_UB_23 0.0230524000
_diffrn_orient_matrix_UB_31 0.0344688000
_diffrn_orient_matrix_UB_32 0.0091913000
_diffrn_orient_matrix_UB_33 0.0524891000
_diffrn_radiation_monochromator mirror
_diffrn_radiation_probe x-ray
_diffrn_radiation_type MoK\a
_diffrn_radiation_wavelength 0.71073
_diffrn_reflns_av_R_equivalents 0.0332
_diffrn_reflns_av_unetI/netI 0.0372
_diffrn_reflns_Laue_measured_fraction_full 0.994
_diffrn_reflns_Laue_measured_fraction_max 0.880
_diffrn_reflns_limit_h_max 13
_diffrn_reflns_limit_h_min -12
_diffrn_reflns_limit_k_max 13
_diffrn_reflns_limit_k_min -9
_diffrn_reflns_limit_l_max 14
_diffrn_reflns_limit_l_min -16
_diffrn_reflns_number 10647
_diffrn_reflns_point_group_measured_fraction_full 0.814
_diffrn_reflns_point_group_measured_fraction_max 0.659
_diffrn_reflns_theta_full 25.242
_diffrn_reflns_theta_max 29.542
_diffrn_reflns_theta_min 3.417
_diffrn_source 'micro-focus sealed X-ray tube'
_diffrn_source_type 'SuperNova (Mo) X-ray Source'
_exptl_absorpt_coefficient_mu 1.878
_exptl_absorpt_correction_T_max 1.00000
_exptl_absorpt_correction_T_min 0.72740
_exptl_absorpt_correction_type multi-scan
_exptl_absorpt_process_details
;
CrysAlisPro 1.171.39.45b (Rigaku Oxford Diffraction, 2018)
Empirical absorption correction using spherical harmonics,
 implemented in SCALE3 ABSPACK scaling algorithm.
;
_exptl_crystal_colour colourless
_exptl_crystal_colour_primary colourless
_exptl_crystal_density_diffrn 1.467
_exptl_crystal_description block
_exptl_crystal_F_000 508
_exptl_crystal_size_max 0.193
_exptl_crystal_size_mid 0.139
_exptl_crystal_size_min 0.102
_refine_diff_density_max 0.411
_refine_diff_density_min -0.539
_refine_diff_density_rms 0.079
_refine_ls_abs_structure_details
;
 Flack x determined using 984 quotients [(I+)-(I-)]/[(I+)+(I-)]
 (Parsons, Flack and Wagner, Acta Cryst. B69 (2013) 249-259).
;
_refine_ls_abs_structure_Flack 0.339(8)
_refine_ls_extinction_method none
_refine_ls_goodness_of_fit_ref 1.046
_refine_ls_hydrogen_treatment constr
_refine_ls_matrix_type full
_refine_ls_number_parameters 294
_refine_ls_number_reflns 4142
_refine_ls_number_restraints 1
_refine_ls_restrained_S_all 1.046
_refine_ls_R_factor_all 0.0863
_refine_ls_R_factor_gt 0.0677
_refine_ls_shift/su_max 0.001
_refine_ls_shift/su_mean 0.000
_refine_ls_structure_factor_coef Fsqd
_refine_ls_weighting_details 'w=1/[\s^2^(Fo^2^)+(0.0300P)^2^+3.7620P] where P=(Fo^2^+2Fc^2^)/3'
_refine_ls_weighting_scheme calc
_refine_ls_wR_factor_gt 0.1502
_refine_ls_wR_factor_ref 0.1610
_reflns_Friedel_coverage 0.418
_reflns_Friedel_fraction_full 0.610
_reflns_Friedel_fraction_max 0.411
_reflns_number_gt 3341
_reflns_number_total 4142
_reflns_threshold_expression 'I > 2\s(I)'
_cod_data_source_file d0sc04646a2.cif
_cod_data_source_block ylw1906c
_cod_depositor_comments 'Adding full bibliography for 1560147--1560149.cif.'
_cod_database_code 1560149
_shelx_shelxl_version_number 2018/3
_chemical_oxdiff_formula 'C12 h12 n2 o2'
_shelx_space_group_comment
;
The symmetry employed for this shelxl refinement is uniquely defined
by the following loop, which should always be used as a source of
symmetry information in preference to the above space-group names.
They are only intended as comments.
;
_reflns_odcompleteness_completeness 99.42
_reflns_odcompleteness_iscentric 1
_reflns_odcompleteness_theta 26.32
_olex2_refinement_description
;
1. Fixed Uiso
 At 1.2 times of:
  All C(H) groups, All C(H,H) groups
 At 1.5 times of:
  All C(H,H,H) groups
2. Others
 Sof(H2)=Sof(Br1)=1-FVAR(1)
 Sof(Br01)=Sof(H7)=FVAR(1)
3.a Secondary CH2 refined with riding coordinates:
 C12(H12A,H12B), C21(H21A,H21B), C15(H15A,H15B), C18(H18A,H18B)
3.b Aromatic/amide H refined with riding coordinates:
 C3(H3), C7(H7), C8(H8), C2(H2)
3.c Idealised Me refined as rotating group:
 C19(H19A,H19B,H19C), C13(H13A,H13B,H13C), C16(H16A,H16B,H16C), C22(H22A,H22B,
 H22C)
;
_olex2_submission_original_sample_id Br1EtNTE
_olex2_submission_special_instructions 'No special instructions were received'
_oxdiff_exptl_absorpt_empirical_details
;
Empirical correction (ABSPACK) includes:
- Absorption correction using spherical harmonics
- Frame scaling
- Detector area scaling
;
_oxdiff_exptl_absorpt_empirical_full_max 1.311
_oxdiff_exptl_absorpt_empirical_full_min 0.845

loop_
_space_group_symop_operation_xyz
'x, y, z'
'-x, y+1/2, -z'

loop_
_atom_site_label
_atom_site_type_symbol
_atom_site_fract_x
_atom_site_fract_y
_atom_site_fract_z
_atom_site_U_iso_or_equiv
_atom_site_adp_type
_atom_site_occupancy
_atom_site_site_symmetry_order
_atom_site_calc_flag
_atom_site_refinement_flags_posn
_atom_site_refinement_flags_adp
_atom_site_refinement_flags_occupancy
_atom_site_disorder_assembly
_atom_site_disorder_group
Br01 Br 1.04605(18) 0.19426(15) 0.60924(11) 0.0659(6) Uani 0.686(3) 1 d . . P A 1
O3 O 1.0606(7) 0.4984(9) 0.9846(5) 0.057(2) Uani 1 1 d . . . . .
O5 O 0.6211(7) 0.6103(10) 1.0601(5) 0.070(2) Uani 1 1 d . . . . .
O2 O 0.6791(7) 0.2651(7) 0.4945(5) 0.0543(17) Uani 1 1 d . . . . .
O4 O 0.8613(8) 0.4111(9) 1.0524(5) 0.068(2) Uani 1 1 d . . . . .
C4 C 0.8938(9) 0.4445(10) 0.8533(6) 0.042(2) Uani 1 1 d . . . . .
O6 O 0.8234(7) 0.7035(9) 1.0044(5) 0.067(2) Uani 1 1 d . . . . .
C14 C 0.9361(10) 0.4524(11) 0.9723(6) 0.047(2) Uani 1 1 d . . . . .
C10 C 0.7306(9) 0.4742(9) 0.6911(7) 0.041(2) Uani 1 1 d . . . . .
O7 O 0.4417(7) 0.4711(8) 0.5119(6) 0.061(2) Uani 1 1 d . . . . .
O8 O 0.6378(7) 0.5599(7) 0.4496(5) 0.0551(18) Uani 1 1 d . . . . .
O1 O 0.8721(7) 0.3721(8) 0.4374(5) 0.0551(17) Uani 1 1 d . . . . .
C1 C 0.8186(10) 0.3810(9) 0.6306(7) 0.042(2) Uani 1 1 d . . . . .
C17 C 0.7173(11) 0.6432(12) 0.9840(8) 0.061(3) Uani 1 1 d . . . . .
C12 C 0.8447(12) 0.3329(12) 0.3231(7) 0.058(3) Uani 1 1 d . . . . .
H12A H 0.888585 0.397535 0.272746 0.070 Uiso 1 1 calc R . . . .
H12B H 0.745478 0.336041 0.308999 0.070 Uiso 1 1 calc R . . . .
C3 C 0.9753(10) 0.3618(10) 0.7898(7) 0.047(2) Uani 1 1 d . . . . .
H3 H 1.056340 0.325779 0.820636 0.057 Uiso 1 1 calc R . . . .
C11 C 0.7814(9) 0.3350(9) 0.5138(7) 0.0412(19) Uani 1 1 d . . . . .
C7 C 0.5587(10) 0.6393(10) 0.8224(8) 0.053(2) Uani 1 1 d . . . . .
H7 H 0.500607 0.695286 0.864264 0.064 Uiso 0.686(3) 1 calc R . P A 10
C8 C 0.5251(11) 0.6092(11) 0.7097(8) 0.056(3) Uani 1 1 d . . . . .
H8 H 0.443016 0.642630 0.678541 0.068 Uiso 1 1 calc R . . . .
C2 C 0.9378(10) 0.3304(11) 0.6778(7) 0.052(2) Uani 1 1 d . . . . .
H2 H 0.995099 0.274435 0.635282 0.062 Uiso 0.314(3) 1 calc R . P A 2
C21 C 0.3904(12) 0.4619(13) 0.3960(8) 0.067(3) Uani 1 1 d . . . . .
H21A H 0.450686 0.404656 0.351108 0.080 Uiso 1 1 calc R . . . .
H21B H 0.385711 0.551590 0.361732 0.080 Uiso 1 1 calc R . . . .
C6 C 0.6765(9) 0.5868(10) 0.8711(7) 0.046(2) Uani 1 1 d . . . . .
C5 C 0.7656(8) 0.5030(9) 0.8050(7) 0.0384(19) Uani 1 1 d . . . . .
C20 C 0.5693(10) 0.5205(11) 0.5197(9) 0.051(2) Uani 1 1 d . . . . .
C19 C 0.6050(19) 0.7889(18) 1.1967(12) 0.114(6) Uani 1 1 d . . . . .
H19A H 0.645548 0.846648 1.140547 0.172 Uiso 1 1 calc GR . . . .
H19B H 0.635923 0.817213 1.270169 0.172 Uiso 1 1 calc GR . . . .
H19C H 0.505664 0.795468 1.192232 0.172 Uiso 1 1 calc GR . . . .
C13 C 0.8982(13) 0.1896(18) 0.2971(10) 0.101(5) Uani 1 1 d . . . . .
H13A H 0.851652 0.154896 0.231292 0.152 Uiso 1 1 calc GR . . . .
H13B H 0.880253 0.130766 0.360052 0.152 Uiso 1 1 calc GR . . . .
H13C H 0.996267 0.193163 0.283815 0.152 Uiso 1 1 calc GR . . . .
C15 C 1.1159(12) 0.5074(16) 1.0989(9) 0.076(4) Uani 1 1 d . . . . .
H15A H 1.127900 0.417161 1.130998 0.091 Uiso 1 1 calc R . . . .
H15B H 1.053874 0.559196 1.146599 0.091 Uiso 1 1 calc R . . . .
C16 C 1.2511(13) 0.5772(19) 1.0890(12) 0.105(5) Uani 1 1 d . . . . .
H16A H 1.239699 0.659215 1.045760 0.157 Uiso 1 1 calc GR . . . .
H16B H 1.315832 0.518145 1.051905 0.157 Uiso 1 1 calc GR . . . .
H16C H 1.285727 0.599519 1.162818 0.157 Uiso 1 1 calc GR . . . .
C9 C 0.6113(10) 0.5316(10) 0.6454(7) 0.044(2) Uani 1 1 d . . . . .
C22 C 0.2467(13) 0.3996(18) 0.4038(11) 0.101(5) Uani 1 1 d . . . . .
H22A H 0.206654 0.392613 0.329721 0.151 Uiso 1 1 calc GR . . . .
H22B H 0.189167 0.456376 0.449979 0.151 Uiso 1 1 calc GR . . . .
H22C H 0.253444 0.310478 0.436839 0.151 Uiso 1 1 calc GR . . . .
C18 C 0.6447(15) 0.6560(18) 1.1783(11) 0.096(5) Uani 1 1 d . . . . .
H18A H 0.593394 0.596926 1.228571 0.115 Uiso 1 1 calc R . . . .
H18B H 0.742504 0.646728 1.196611 0.115 Uiso 1 1 calc R . . . .
Br1 Br 0.4540(3) 0.7785(3) 0.8903(2) 0.0543(12) Uani 0.314(3) 1 d . . P A 1

loop_
_atom_site_aniso_label
_atom_site_aniso_U_11
_atom_site_aniso_U_22
_atom_site_aniso_U_33
_atom_site_aniso_U_23
_atom_site_aniso_U_13
_atom_site_aniso_U_12
Br01 0.0787(10) 0.0777(11) 0.0413(7) -0.0038(8) -0.0028(6) 0.0463(9)
O3 0.040(4) 0.104(6) 0.027(3) 0.006(4) -0.013(3) 0.000(4)
O5 0.054(4) 0.116(6) 0.041(4) -0.018(4) 0.002(3) -0.005(4)
O2 0.060(4) 0.054(4) 0.049(4) -0.008(3) -0.010(3) -0.003(3)
O4 0.076(5) 0.088(6) 0.040(4) 0.015(4) 0.003(4) -0.007(4)
C4 0.047(5) 0.054(6) 0.024(4) 0.002(4) 0.001(3) 0.003(4)
O6 0.069(4) 0.074(5) 0.057(4) -0.008(5) -0.003(3) -0.025(5)
C14 0.066(6) 0.059(6) 0.016(3) 0.000(4) -0.011(4) 0.009(5)
C10 0.053(5) 0.042(5) 0.028(4) -0.002(4) -0.001(3) -0.009(4)
O7 0.062(5) 0.064(5) 0.058(4) -0.019(4) -0.009(4) -0.003(4)
O8 0.062(4) 0.059(5) 0.044(4) 0.003(3) -0.002(3) -0.005(4)
O1 0.059(4) 0.070(5) 0.037(3) -0.001(3) 0.005(3) -0.004(4)
C1 0.055(5) 0.036(5) 0.034(4) 0.003(4) -0.002(4) 0.007(4)
C17 0.065(6) 0.073(8) 0.045(5) -0.005(5) 0.001(5) 0.020(6)
C12 0.075(7) 0.078(7) 0.021(4) -0.004(4) 0.005(4) 0.005(6)
C3 0.055(5) 0.055(6) 0.032(4) -0.003(4) -0.004(4) 0.016(5)
C11 0.048(5) 0.040(5) 0.036(4) -0.004(4) -0.004(4) 0.001(4)
C7 0.062(6) 0.054(6) 0.043(5) -0.012(4) -0.007(4) 0.011(5)
C8 0.061(6) 0.052(6) 0.055(6) 0.003(5) -0.011(5) 0.005(5)
C2 0.051(5) 0.063(6) 0.040(5) 0.001(5) 0.010(4) 0.013(5)
C21 0.082(8) 0.073(7) 0.045(5) -0.014(6) -0.026(5) 0.003(6)
C6 0.044(5) 0.056(6) 0.037(4) -0.012(4) -0.004(4) -0.006(4)
C5 0.035(4) 0.041(5) 0.040(4) 0.005(4) -0.002(3) -0.004(4)
C20 0.036(5) 0.060(6) 0.056(6) 0.005(5) 0.004(4) 0.002(4)
C19 0.158(15) 0.126(13) 0.059(7) -0.019(8) -0.032(8) 0.075(11)
C13 0.101(9) 0.132(12) 0.071(7) -0.072(9) 0.008(6) -0.002(10)
C15 0.064(7) 0.121(11) 0.043(6) -0.011(7) -0.016(5) 0.006(7)
C16 0.076(9) 0.142(14) 0.095(10) 0.015(10) -0.035(8) -0.014(9)
C9 0.050(5) 0.042(5) 0.039(5) 0.001(4) -0.011(4) -0.004(4)
C22 0.076(9) 0.139(13) 0.087(9) -0.022(10) -0.033(7) -0.031(9)
C18 0.087(9) 0.136(16) 0.065(7) -0.019(9) -0.004(6) 0.010(9)
Br1 0.065(2) 0.063(2) 0.0354(15) -0.0075(14) -0.0020(12) 0.0078(15)

loop_
_atom_type_symbol
_atom_type_description
_atom_type_scat_dispersion_real
_atom_type_scat_dispersion_imag
_atom_type_scat_source
C C 0.0033 0.0016 'International Tables Vol C Tables 4.2.6.8 and 6.1.1.4'
H H 0.0000 0.0000 'International Tables Vol C Tables 4.2.6.8 and 6.1.1.4'
Br Br -0.2901 2.4595 'International Tables Vol C Tables 4.2.6.8 and 6.1.1.4'
O O 0.0106 0.0060 'International Tables Vol C Tables 4.2.6.8 and 6.1.1.4'

loop_
_exptl_crystal_face_index_h
_exptl_crystal_face_index_k
_exptl_crystal_face_index_l
_exptl_crystal_face_perp_dist
-2 11 -10 0.0425
-9 -9 -7 0.0788
7 11 -5 0.0558
2 -13 4 0.0534
-13 -2 0 0.1006
0 -10 -11 0.0510
0 10 11 0.0510
12 -5 4 0.0577
-2 7 14 0.0534

loop_
_geom_angle_atom_site_label_1
_geom_angle_atom_site_label_2
_geom_angle_atom_site_label_3
_geom_angle
_geom_angle_site_symmetry_1
_geom_angle_site_symmetry_3
_geom_angle_publ_flag
C14 O3 C15 117.4(8) . . ?
C17 O5 C18 117.5(9) . . ?
C14 C4 C5 125.3(8) . . ?
C3 C4 C14 114.0(8) . . ?
C3 C4 C5 120.2(7) . . ?
O3 C14 C4 112.3(8) . . ?
O4 C14 O3 124.2(8) . . ?
O4 C14 C4 123.4(9) . . ?
C5 C10 C1 117.6(7) . . ?
C9 C10 C1 123.5(7) . . ?
C9 C10 C5 118.8(7) . . ?
C20 O7 C21 113.3(8) . . ?
C11 O1 C12 117.3(7) . . ?
C10 C1 C11 120.9(7) . . ?
C2 C1 C10 121.5(8) . . ?
C2 C1 C11 117.6(8) . . ?
O5 C17 C6 109.6(9) . . ?
O6 C17 O5 125.0(9) . . ?
O6 C17 C6 125.3(9) . . ?
O1 C12 C13 112.2(9) . . ?
C4 C3 C2 120.5(8) . . ?
O2 C11 O1 124.5(8) . . ?
O2 C11 C1 122.0(8) . . ?
O1 C11 C1 113.5(8) . . ?
C8 C7 Br1 116.0(7) . . ?
C6 C7 C8 120.4(9) . . ?
C6 C7 Br1 122.5(7) . . ?
C9 C8 C7 120.8(9) . . ?
C1 C2 Br01 123.2(7) . . ?
C1 C2 C3 121.0(8) . . ?
C3 C2 Br01 115.1(7) . . ?
O7 C21 C22 105.7(9) . . ?
C7 C6 C17 116.7(8) . . ?
C7 C6 C5 119.0(8) . . ?
C5 C6 C17 123.2(8) . . ?
C10 C5 C4 119.0(7) . . ?
C10 C5 C6 119.8(6) . . ?
C6 C5 C4 121.1(7) . . ?
O7 C20 C9 109.2(8) . . ?
O8 C20 O7 128.3(10) . . ?
O8 C20 C9 122.3(9) . . ?
O3 C15 C16 105.7(10) . . ?
C10 C9 C20 123.9(8) . . ?
C8 C9 C10 121.0(8) . . ?
C8 C9 C20 115.0(8) . . ?
C19 C18 O5 113.2(13) . . ?

loop_
_geom_bond_atom_site_label_1
_geom_bond_atom_site_label_2
_geom_bond_distance
_geom_bond_site_symmetry_2
_geom_bond_publ_flag
Br01 C2 1.883(10) . ?
O3 C14 1.289(11) . ?
O3 C15 1.455(11) . ?
O5 C17 1.339(12) . ?
O5 C18 1.487(14) . ?
O2 C11 1.222(10) . ?
O4 C14 1.264(12) . ?
C4 C14 1.468(10) . ?
C4 C3 1.360(12) . ?
C4 C5 1.474(12) . ?
O6 C17 1.204(12) . ?
C10 C1 1.442(12) . ?
C10 C5 1.419(8) . ?
C10 C9 1.386(13) . ?
O7 C21 1.461(11) . ?
O7 C20 1.323(11) . ?
O8 C20 1.133(11) . ?
O1 C12 1.432(10) . ?
O1 C11 1.315(10) . ?
C1 C11 1.498(11) . ?
C1 C2 1.367(12) . ?
C17 C6 1.498(13) . ?
C12 C13 1.53(2) . ?
C3 C2 1.408(12) . ?
C7 C8 1.404(13) . ?
C7 C6 1.370(13) . ?
C7 Br1 1.882(10) . ?
C8 C9 1.364(14) . ?
C21 C22 1.516(16) . ?
C6 C5 1.428(12) . ?
C20 C9 1.547(13) . ?
C19 C18 1.38(2) . ?
C15 C16 1.477(18) . ?

loop_
_exptl_oxdiff_crystal_face_indexfrac_h
_exptl_oxdiff_crystal_face_indexfrac_k
_exptl_oxdiff_crystal_face_indexfrac_l
_exptl_oxdiff_crystal_face_x
_exptl_oxdiff_crystal_face_y
_exptl_oxdiff_crystal_face_z
-1.9938 11.0056 -9.9972 0.4423 -0.7593 -0.4923
-9.0000 -8.9920 -7.0011 -0.0602 0.6777 -0.7603
7.0042 10.9960 -4.9948 0.0539 -0.9880 0.0803
1.9949 -13.0052 4.0000 -0.6364 0.7309 0.1592
-12.9997 -1.9875 -0.0066 0.5916 0.6069 -0.4667
0.0003 -10.0006 -10.9946 -0.6476 0.2964 -0.6690
-0.0003 10.0006 10.9946 0.6476 -0.2964 0.6690
11.9966 -5.0134 4.0047 -0.7937 -0.0914 0.5776
-2.0019 7.0015 13.9924 0.6655 0.0142 0.7298
